data_1516986
loop_
_publ_author_name
'Marlon T. Conato'
'Xiqu Wang'
'Allan J. Jacobson'

_publ_section_title
;
 Synthesis and crystal structures of complexes based on the ligand
 meso-1,4-phenylenebis(hydroxyacetic acid)
;
_journal_name_full
;
Inorganica Chimica Acta
;
_journal_page_first 24
_journal_page_last 29
_journal_volume 401
_journal_year 2013
_chemical_formula_sum 'C10 H16 Co O10'
_chemical_formula_weight 355.16
_space_group_IT_number 15
_symmetry_cell_setting monoclinic
_symmetry_space_group_name_Hall '-C 2yc'
_symmetry_space_group_name_H-M 'C 1 2/c 1'
_atom_sites_solution_hydrogens geom
_atom_sites_solution_primary direct
_atom_sites_solution_secondary difmap
_cell_angle_alpha 90.00
_cell_angle_beta 102.4310(10)
_cell_angle_gamma 90.00
_cell_formula_units_Z 8
_cell_length_a 20.7272(18)
_cell_length_b 12.9346(11)
_cell_length_c 10.2507(9)
_cell_measurement_reflns_used 5233
_cell_measurement_temperature 223(2)
_cell_measurement_theta_max 28.4
_cell_measurement_theta_min 2.6
_cell_volume 2683.8(4)
_computing_structure_refinement 'SHELXL-97 (Sheldrick, 2008)'
_diffrn_ambient_temperature 223(2)
_diffrn_measured_fraction_theta_full 0.997
_diffrn_measured_fraction_theta_max 0.921
_diffrn_measurement_device_type BruKer-ApexII
_diffrn_measurement_method 'narrow frame'
_diffrn_radiation_monochromator graphite
_diffrn_radiation_source 'fine-focus sealed tube'
_diffrn_radiation_type MoK\a
_diffrn_radiation_wavelength 0.71073
_diffrn_reflns_av_R_equivalents 0.0385
_diffrn_reflns_av_sigmaI/netI 0.0295
_diffrn_reflns_limit_h_max 27
_diffrn_reflns_limit_h_min -26
_diffrn_reflns_limit_k_max 17
_diffrn_reflns_limit_k_min -13
_diffrn_reflns_limit_l_max 13
_diffrn_reflns_limit_l_min -13
_diffrn_reflns_number 8184
_diffrn_reflns_theta_full 25.50
_diffrn_reflns_theta_max 28.71
_diffrn_reflns_theta_min 1.87
_exptl_absorpt_coefficient_mu 1.329
_exptl_absorpt_correction_T_max 0.874
_exptl_absorpt_correction_T_min 0.793
_exptl_absorpt_correction_type psi-scan
_exptl_absorpt_process_details 'North et al., 1968'
_exptl_crystal_colour pink
_exptl_crystal_density_diffrn 1.758
_exptl_crystal_density_method 'not measured'
_exptl_crystal_description plate
_exptl_crystal_F_000 1464
_exptl_crystal_size_max 0.21
_exptl_crystal_size_mid 0.20
_exptl_crystal_size_min 0.10
_refine_diff_density_max 0.408
_refine_diff_density_min -0.354
_refine_diff_density_rms 0.058
_refine_ls_extinction_method none
_refine_ls_goodness_of_fit_ref 0.977
_refine_ls_hydrogen_treatment mixed
_refine_ls_matrix_type full
_refine_ls_number_parameters 217
_refine_ls_number_reflns 3204
_refine_ls_number_restraints 1
_refine_ls_restrained_S_all 0.977
_refine_ls_R_factor_all 0.0282
_refine_ls_R_factor_gt 0.0247
_refine_ls_shift/su_max 0.001
_refine_ls_shift/su_mean 0.000
_refine_ls_structure_factor_coef Fsqd
_refine_ls_weighting_details 'calc w=1/[\s^2^(Fo^2^)+(0.0460P)^2^+0.9800P] where P=(Fo^2^+2Fc^2^)/3'
_refine_ls_weighting_scheme calc
_refine_ls_wR_factor_gt 0.0702
_refine_ls_wR_factor_ref 0.0719
_reflns_number_gt 2857
_reflns_number_total 3204
_reflns_threshold_expression >2\s(I)
_cod_data_source_file ICA-2013-401-24-29-2.cif
_cod_data_source_block Phase2-CoL-LT
_cod_depositor_comments
;
The following automatic conversions were performed:

'_exptl_absorpt_correction_type' value 'Psi-scan' changed to
'psi-scan' according to the built-in table from CIF Core dictionary
named 'cif_core.dic' version 2.4.1 from 2010-06-29.

Automatic conversion script
Id: cif_fix_values 2281 2013-09-26 08:29:07Z andrius 
;
_cod_original_sg_symbol_H-M C2/c
_cod_database_code 1516986

loop_
_symmetry_equiv_pos_as_xyz
'x, y, z'
'-x, y, -z+1/2'
'x+1/2, y+1/2, z'
'-x+1/2, y+1/2, -z+1/2'
'-x, -y, -z'
'x, -y, z-1/2'
'-x+1/2, -y+1/2, -z'
'x+1/2, -y+1/2, z-1/2'

loop_
_atom_site_label
_atom_site_type_symbol
_atom_site_fract_x
_atom_site_fract_y
_atom_site_fract_z
_atom_site_U_iso_or_equiv
_atom_site_adp_type
_atom_site_occupancy
_atom_site_symmetry_multiplicity
_atom_site_calc_flag
_atom_site_refinement_flags
Co1 Co 1.0000 1.028168(19) 1.2500 0.01485(8) Uani 1 2 d S
Co2 Co 0.5000 0.956718(19) 0.7500 0.01584(8) Uani 1 2 d S
O1 O 0.51026(6) 0.85146(9) 0.90319(11) 0.0267(2) Uani 1 1 d D
H1A H 0.4971(9) 0.8679(14) 0.9671(17) 0.032 Uiso 1 1 d D
H1B H 0.5382(9) 0.8048(13) 0.921(2) 0.032 Uiso 1 1 d D
O2 O 0.89998(5) 1.00704(8) 1.25825(10) 0.0191(2) Uani 1 1 d .
H2 H 0.8738 1.0541 1.2609 0.029 Uiso 1 1 calc R
O3 O 0.97024(5) 0.91198(8) 1.11096(10) 0.0198(2) Uani 1 1 d .
O4 O 0.98537(6) 1.14273(9) 1.10861(11) 0.0284(3) Uani 1 1 d .
H4A H 0.9941(10) 1.1311(14) 1.036(2) 0.034 Uiso 1 1 d .
H4B H 0.9599(11) 1.1939(14) 1.102(2) 0.034 Uiso 1 1 d .
O5 O 0.53900(5) 1.07956(8) 0.87955(10) 0.0204(2) Uani 1 1 d .
O6 O 0.59634(5) 0.96925(7) 0.72327(10) 0.0207(2) Uani 1 1 d .
H61 H 0.6210 0.9232 0.7088 0.031 Uiso 1 1 calc R
O7 O 0.89367(5) 0.79155(7) 1.04117(11) 0.0221(2) Uani 1 1 d .
O8 O 0.61152(5) 1.20863(7) 0.89243(10) 0.0213(2) Uani 1 1 d .
O9 O 0.17634(6) 0.82361(8) 0.72213(12) 0.0255(2) Uani 1 1 d .
H9A H 0.1593(10) 0.7873(13) 0.765(2) 0.031 Uiso 1 1 d .
H9B H 0.1623(10) 0.8079(14) 0.642(2) 0.031 Uiso 1 1 d .
O10 O 0.17736(6) 0.67847(10) 0.16947(12) 0.0292(3) Uani 1 1 d .
H10A H 0.2131(11) 0.6696(15) 0.192(2) 0.035 Uiso 1 1 d .
H10B H 0.1700(10) 0.6900(15) 0.096(2) 0.035 Uiso 1 1 d .
C1 C 0.69518(6) 1.01882(10) 0.88693(13) 0.0154(3) Uani 1 1 d .
C2 C 0.80611(7) 0.95891(10) 1.07893(13) 0.0160(3) Uani 1 1 d .
C3 C 0.91417(7) 0.87145(10) 1.10511(13) 0.0165(3) Uani 1 1 d .
C4 C 0.59086(6) 1.11941(10) 0.85724(12) 0.0165(3) Uani 1 1 d .
C5 C 0.80770(7) 1.04860(10) 1.00460(14) 0.0190(3) Uani 1 1 d .
H5 H 0.8458 1.0886 1.0187 0.023 Uiso 1 1 calc R
C6 C 0.75240(7) 1.07845(10) 0.90942(13) 0.0181(3) Uani 1 1 d .
H6 H 0.7537 1.1387 0.8605 0.022 Uiso 1 1 calc R
C7 C 0.86652(6) 0.92382(10) 1.18005(13) 0.0163(3) Uani 1 1 d .
H7 H 0.8529 0.8732 1.2400 0.020 Uiso 1 1 calc R
C8 C 0.74917(7) 0.89891(10) 1.05499(13) 0.0192(3) Uani 1 1 d .
H8 H 0.7480 0.8382 1.1031 0.023 Uiso 1 1 calc R
C9 C 0.63450(6) 1.05391(10) 0.78577(13) 0.0161(3) Uani 1 1 d .
H9 H 0.6484 1.0961 0.7173 0.019 Uiso 1 1 calc R
C10 C 0.69395(7) 0.92869(11) 0.95983(14) 0.0197(3) Uani 1 1 d .
H10 H 0.6560 0.8881 0.9449 0.024 Uiso 1 1 calc R

loop_
_atom_site_aniso_label
_atom_site_aniso_U_11
_atom_site_aniso_U_22
_atom_site_aniso_U_33
_atom_site_aniso_U_23
_atom_site_aniso_U_13
_atom_site_aniso_U_12
Co1 0.01253(14) 0.01601(14) 0.01603(14) 0.000 0.00316(9) 0.000
Co2 0.01323(14) 0.01652(14) 0.01732(14) 0.000 0.00233(10) 0.000
O1 0.0329(6) 0.0272(6) 0.0228(5) 0.0068(4) 0.0125(5) 0.0150(5)
O2 0.0133(5) 0.0214(5) 0.0218(5) -0.0063(4) 0.0021(4) 0.0018(4)
O3 0.0154(5) 0.0232(5) 0.0217(5) -0.0051(4) 0.0059(4) -0.0015(4)
O4 0.0391(7) 0.0268(6) 0.0236(5) 0.0075(4) 0.0163(5) 0.0149(5)
O5 0.0169(5) 0.0231(5) 0.0226(5) -0.0046(4) 0.0070(4) -0.0017(4)
O6 0.0126(5) 0.0232(5) 0.0256(5) -0.0103(4) 0.0021(4) 0.0007(4)
O7 0.0193(5) 0.0172(5) 0.0284(6) -0.0042(4) 0.0021(4) 0.0010(4)
O8 0.0205(5) 0.0171(5) 0.0263(5) -0.0033(4) 0.0046(4) 0.0000(4)
O9 0.0289(6) 0.0245(5) 0.0235(5) 0.0000(4) 0.0068(5) -0.0012(4)
O10 0.0274(6) 0.0345(6) 0.0252(6) 0.0056(5) 0.0047(5) -0.0057(5)
C1 0.0114(6) 0.0173(6) 0.0173(6) -0.0025(5) 0.0026(5) 0.0021(5)
C2 0.0121(6) 0.0186(6) 0.0173(6) -0.0019(5) 0.0033(5) 0.0013(5)
C3 0.0157(6) 0.0162(6) 0.0169(6) 0.0029(5) 0.0021(5) 0.0031(5)
C4 0.0145(6) 0.0187(6) 0.0150(6) 0.0011(5) 0.0005(5) 0.0035(5)
C5 0.0127(6) 0.0201(6) 0.0234(7) 0.0002(5) 0.0022(5) -0.0036(5)
C6 0.0157(7) 0.0170(6) 0.0214(6) 0.0023(5) 0.0034(5) -0.0010(5)
C7 0.0124(6) 0.0183(6) 0.0181(6) -0.0004(5) 0.0033(5) 0.0007(5)
C8 0.0168(7) 0.0178(6) 0.0230(7) 0.0024(5) 0.0045(5) -0.0016(5)
C9 0.0119(6) 0.0192(6) 0.0168(6) -0.0022(5) 0.0020(5) -0.0005(5)
C10 0.0143(6) 0.0202(7) 0.0241(7) -0.0011(5) 0.0029(5) -0.0046(5)

loop_
_atom_type_symbol
_atom_type_description
_atom_type_scat_dispersion_real
_atom_type_scat_dispersion_imag
_atom_type_scat_source
Co Co 0.3494 0.9721 'International Tables Vol C Tables 4.2.6.8 and 6.1.1.4'
O O 0.0106 0.0060 'International Tables Vol C Tables 4.2.6.8 and 6.1.1.4'
C C 0.0033 0.0016 'International Tables Vol C Tables 4.2.6.8 and 6.1.1.4'
H H 0.0000 0.0000 'International Tables Vol C Tables 4.2.6.8 and 6.1.1.4'

loop_
_geom_angle_atom_site_label_1
_geom_angle_atom_site_label_2
_geom_angle_atom_site_label_3
_geom_angle
_geom_angle_site_symmetry_1
_geom_angle_site_symmetry_3
O4 Co1 O4 87.37(7) 2_757 .
O4 Co1 O3 171.10(4) 2_757 .
O4 Co1 O3 93.51(5) . .
O4 Co1 O3 93.51(5) 2_757 2_757
O4 Co1 O3 171.10(4) . 2_757
O3 Co1 O3 86.99(6) . 2_757
O4 Co1 O2 97.17(4) 2_757 2_757
O4 Co1 O2 93.58(4) . 2_757
O3 Co1 O2 91.61(4) . 2_757
O3 Co1 O2 77.53(4) 2_757 2_757
O1 Co2 O1 96.99(6) 2_656 .
O1 Co2 O6 102.01(4) 2_656 2_656
O1 Co2 O6 83.99(4) . 2_656
O1 Co2 O5 160.02(4) 2_656 .
O1 Co2 O5 93.17(4) . .
O6 Co2 O5 96.12(4) 2_656 .
O1 Co2 O5 93.17(4) 2_656 2_656
O1 Co2 O5 160.02(4) . 2_656
O6 Co2 O5 77.07(4) 2_656 2_656
O5 Co2 O5 82.69(6) . 2_656
Co2 O1 H1A 117.3(14) . .
Co2 O1 H1B 127.4(14) . .
H1A O1 H1B 111(2) . .
C7 O2 H2 109.5 . .
C3 O3 Co1 117.90(8) . .
Co1 O4 H4A 118.9(13) . .
Co1 O4 H4B 128.7(13) . .
H4A O4 H4B 109.0(19) . .
C4 O5 Co2 114.82(8) . .
C9 O6 H61 109.5 . .
H9A O9 H9B 107.7(19) . .
H10A O10 H10B 109(2) . .
C10 C1 C6 119.34(12) . .
C10 C1 C9 120.71(12) . .
C6 C1 C9 119.94(12) . .
C8 C2 C5 119.21(13) . .
C8 C2 C7 119.98(12) . .
C5 C2 C7 120.75(12) . .
O7 C3 O3 125.01(12) . .
O7 C3 C7 116.46(12) . .
O3 C3 C7 118.52(11) . .
O8 C4 O5 125.21(12) . .
O8 C4 C9 116.37(11) . .
O5 C4 C9 118.38(12) . .
C6 C5 C2 120.16(12) . .
C6 C5 H5 119.9 . .
C2 C5 H5 119.9 . .
C5 C6 C1 120.45(12) . .
C5 C6 H6 119.8 . .
C1 C6 H6 119.8 . .
O2 C7 C2 112.85(11) . .
O2 C7 C3 109.07(10) . .
C2 C7 C3 108.46(10) . .
O2 C7 H7 108.8 . .
C2 C7 H7 108.8 . .
C3 C7 H7 108.8 . .
C10 C8 C2 120.62(12) . .
C10 C8 H8 119.7 . .
C2 C8 H8 119.7 . .
O6 C9 C1 112.15(11) . .
O6 C9 C4 108.20(10) . .
C1 C9 C4 109.01(10) . .
O6 C9 H9 109.1 . .
C1 C9 H9 109.1 . .
C4 C9 H9 109.1 . .
C1 C10 C8 120.21(12) . .
C1 C10 H10 119.9 . .
C8 C10 H10 119.9 . .

loop_
_geom_bond_atom_site_label_1
_geom_bond_atom_site_label_2
_geom_bond_distance
_geom_bond_site_symmetry_2
Co1 O4 2.0492(11) 2_757
Co1 O4 2.0492(11) .
Co1 O3 2.0717(10) .
Co1 O3 2.0717(10) 2_757
Co1 O2 2.1108(10) 2_757
Co2 O1 2.0545(11) 2_656
Co2 O1 2.0545(11) .
Co2 O6 2.0794(10) 2_656
Co2 O5 2.1165(10) .
Co2 O5 2.1165(10) 2_656
O1 H1A 0.791(15) .
O1 H1B 0.828(15) .
O2 C7 1.4292(16) .
O2 H2 0.8200 .
O3 C3 1.2645(17) .
O4 H4A 0.82(2) .
O4 H4B 0.84(2) .
O5 C4 1.2567(16) .
O6 C9 1.4203(15) .
O6 H61 0.8200 .
O7 C3 1.2483(16) .
O8 C4 1.2566(16) .
O9 H9A 0.78(2) .
O9 H9B 0.83(2) .
O10 H10A 0.74(2) .
O10 H10B 0.75(2) .
C1 C10 1.3880(19) .
C1 C6 1.3918(18) .
C1 C9 1.5169(18) .
C2 C8 1.3896(18) .
C2 C5 1.3922(18) .
C2 C7 1.5131(18) .
C3 C7 1.5333(17) .
C4 C9 1.5357(17) .
C5 C6 1.3904(19) .
C5 H5 0.9300 .
C6 H6 0.9300 .
C7 H7 0.9800 .
C8 C10 1.3890(19) .
C8 H8 0.9300 .
C9 H9 0.9800 .
C10 H10 0.9300 .

loop_
_geom_hbond_atom_site_label_D
_geom_hbond_atom_site_label_H
_geom_hbond_atom_site_label_A
_geom_hbond_distance_DH
_geom_hbond_distance_HA
_geom_hbond_distance_DA
_geom_hbond_angle_DHA
_geom_hbond_site_symmetry_A
O1 H1A O5 0.791(15) 2.000(15) 2.7888(14) 175.1(19) 5_677
O1 H1B O7 0.828(15) 1.862(16) 2.6877(15) 175(2) 7_667
O2 H2 O9 0.82 1.92 2.7345(15) 171.6 5_677
O4 H4A O3 0.82(2) 1.90(2) 2.7028(14) 168(2) 5_777
O4 H4B O8 0.84(2) 1.95(2) 2.7786(15) 166.3(19) 7_677
O6 H61 O10 0.82 1.86 2.6785(15) 177.6 8_566
O9 H9A O8 0.78(2) 2.07(2) 2.8415(15) 172.4(18) 3_445
O9 H9B O7 0.83(2) 2.00(2) 2.8064(16) 164.0(19) 2_656
O10 H10A O9 0.74(2) 2.27(2) 2.9966(19) 168(2) 7_566
O10 H10B O8 0.75(2) 2.19(2) 2.9001(17) 158(2) 3_444
